data_7709374
loop_
_publ_author_name
'Brito-Santos, Gabriela'
'Hern\'andez-Rodr\'iguez, Cecilio'
'Gil-Hern\'andez, Beatriz'
'Gonz\'alez-D\'iaz, Benjam\'in'
'Mart\'in, Inocencio R'
'Guerrero-Lemus, Ricardo'
'Sanchiz, Joaqu\'in'

_publ_section_title
;
 Highly luminescent mixed-ligand bimetallic lanthanoid(III) complexes for
 photovoltaic applications.
;
_journal_issue 8
_journal_name_full 'Dalton transactions (Cambridge, England : 2003)'
_journal_page_first 3146
_journal_page_last 3158
_journal_paper_doi 10.1039/d1dt04248c
_journal_volume 51
_journal_year 2022
_chemical_formula_sum 'C68 H44 Eu2 F6 N4 O12 S2'
_chemical_formula_weight 1591.11
_space_group_crystal_system triclinic
_space_group_IT_number 2
_space_group_name_Hall '-P 1'
_space_group_name_H-M_alt 'P -1'
_atom_sites_solution_hydrogens mixed
_audit_creation_method SHELXL-2016/6
_audit_update_record
;
2021-09-21 deposited with the CCDC.	2022-01-26 downloaded from the CCDC.
;
_cell_angle_alpha 94.967(4)
_cell_angle_beta 103.974(4)
_cell_angle_gamma 111.457(4)
_cell_formula_units_Z 1
_cell_length_a 10.4570(4)
_cell_length_b 12.0687(6)
_cell_length_c 14.0081(7)
_cell_measurement_reflns_used 5768
_cell_measurement_temperature 293(2)
_cell_measurement_theta_max 72.6420
_cell_measurement_theta_min 4.6430
_cell_volume 1566.41(14)
_computing_cell_refinement
;
CrysAlisPro, Agilent Technologies,
Version 1.171.35.15 (release 03-08-2011 CrysAlis171 .NET)
(compiled Aug  3 2011,13:03:54)
;
_computing_data_collection
;
CrysAlisPro, Agilent Technologies,
Version 1.171.35.15 (release 03-08-2011 CrysAlis171 .NET)
(compiled Aug  3 2011,13:03:54)
;
_computing_data_reduction
;
CrysAlisPro, Agilent Technologies,
Version 1.171.35.15 (release 03-08-2011 CrysAlis171 .NET)
(compiled Aug  3 2011,13:03:54)
;
_computing_molecular_graphics 'DIAMOND 4.5 (Brandenburg, 2018)'
_computing_structure_refinement 'SHELXL-2016/6 (Sheldrick, 2016)'
_computing_structure_solution 'SHELXT 2014/4 (Sheldrick, 2014)'
_diffrn_ambient_temperature 293(2)
_diffrn_detector_area_resol_mean 10.5953
_diffrn_measured_fraction_theta_full 0.997
_diffrn_measured_fraction_theta_max 0.971
_diffrn_measurement_device_type 'SuperNova, Dual, Cu at home/near, Atlas'
_diffrn_radiation_type CuK\a
_diffrn_radiation_wavelength 1.54184
_diffrn_reflns_av_R_equivalents 0.0565
_diffrn_reflns_av_unetI/netI 0.0657
_diffrn_reflns_Laue_measured_fraction_full 0.997
_diffrn_reflns_Laue_measured_fraction_max 0.971
_diffrn_reflns_limit_h_max 11
_diffrn_reflns_limit_h_min -12
_diffrn_reflns_limit_k_max 13
_diffrn_reflns_limit_k_min -14
_diffrn_reflns_limit_l_max 17
_diffrn_reflns_limit_l_min -15
_diffrn_reflns_number 11462
_diffrn_reflns_point_group_measured_fraction_full 0.997
_diffrn_reflns_point_group_measured_fraction_max 0.971
_diffrn_reflns_theta_full 67.684
_diffrn_reflns_theta_max 72.648
_diffrn_reflns_theta_min 4.012
_diffrn_source 'micro-focus sealed X-ray tube'
_exptl_absorpt_coefficient_mu 15.539
_exptl_absorpt_correction_T_max 1.00000
_exptl_absorpt_correction_T_min 0.41948
_exptl_absorpt_correction_type multi-scan
_exptl_absorpt_process_details
;
CrysAlisPro 1.171.40.82a (Rigaku Oxford Diffraction, 2020)
Empirical absorption correction using spherical harmonics,
implemented in SCALE3 ABSPACK scaling algorithm.
;
_exptl_crystal_colour blue
_exptl_crystal_density_diffrn 1.687
_exptl_crystal_description prismatic
_exptl_crystal_F_000 788
_exptl_crystal_preparation Luminescent
_exptl_crystal_size_max 0.3
_exptl_crystal_size_mid 0.1
_exptl_crystal_size_min 0.1
_refine_diff_density_max 1.436
_refine_diff_density_min -0.971
_refine_diff_density_rms 0.104
_refine_ls_extinction_method none
_refine_ls_goodness_of_fit_ref 1.003
_refine_ls_hydrogen_treatment mixed
_refine_ls_matrix_type full
_refine_ls_number_parameters 447
_refine_ls_number_reflns 6027
_refine_ls_number_restraints 72
_refine_ls_restrained_S_all 1.004
_refine_ls_R_factor_all 0.0487
_refine_ls_R_factor_gt 0.0433
_refine_ls_shift/su_max 0.007
_refine_ls_shift/su_mean 0.000
_refine_ls_structure_factor_coef Fsqd
_refine_ls_weighting_details 'w=1/[\s^2^(Fo^2^)+(0.0667P)^2^] where P=(Fo^2^+2Fc^2^)/3'
_refine_ls_weighting_scheme calc
_refine_ls_wR_factor_gt 0.1072
_refine_ls_wR_factor_ref 0.1128
_reflns_Friedel_coverage 0.000
_reflns_number_gt 5440
_reflns_number_total 6027
_reflns_threshold_expression 'I > 2\s(I)'
_cod_data_source_file d1dt04248c2.cif
_cod_data_source_block gbs3_pl
_cod_depositor_comments 'Adding full bibliography for 7709374.cif.'
_cod_original_cell_volume 1566.40(13)
_cod_database_code 7709374
_shelx_shelxl_version_number 2016/6
_shelx_space_group_comment
;
The symmetry employed for this shelxl refinement is uniquely defined
by the following loop, which should always be used as a source of
symmetry information in preference to the above space-group names.
They are only intended as comments.
;

loop_
_space_group_symop_operation_xyz
'x, y, z'
'-x, -y, -z'

loop_
_atom_site_label
_atom_site_type_symbol
_atom_site_fract_x
_atom_site_fract_y
_atom_site_fract_z
_atom_site_U_iso_or_equiv
_atom_site_adp_type
_atom_site_occupancy
_atom_site_site_symmetry_order
_atom_site_calc_flag
_atom_site_refinement_flags_posn
_atom_site_refinement_flags_adp
_atom_site_refinement_flags_occupancy
_atom_site_disorder_assembly
_atom_site_disorder_group
Eu1 Eu 0.15832(2) 0.53165(2) 0.62846(2) 0.03171(10) Uani 1 1 d . . . . .
C6B1 C 0.6378(17) 0.923(2) 0.9488(15) 0.074(5) Uani 0.620(9) 1 d D . P A 1
H6B1 H 0.599691 0.941729 0.998312 0.089 Uiso 0.620(9) 1 calc R U P A 1
S1B1 S 0.6607(9) 0.8398(9) 0.7897(8) 0.097(3) Uani 0.620(9) 1 d . . P A 1
C6B2 C 0.655(3) 0.824(3) 0.794(3) 0.054(9) Uani 0.380(9) 1 d . . P A 2
H6B2 H 0.636233 0.772627 0.734394 0.065 Uiso 0.380(9) 1 calc R U P A 2
S1B2 S 0.6304(7) 0.9365(12) 0.9683(7) 0.081(3) Uani 0.380(9) 1 d D . P A 2
C5B C 0.5531(6) 0.8454(5) 0.8568(5) 0.0558(13) Uani 1 1 d D . . . .
C7B C 0.7867(8) 0.9694(7) 0.9596(8) 0.100(3) Uani 1 1 d D . . . .
H7B H 0.859241 1.022367 1.015275 0.120 Uiso 1 1 calc R U . A 1
C8B C 0.8056(9) 0.9238(9) 0.8751(9) 0.105(3) Uani 1 1 d D . . . .
H8B H 0.896120 0.940162 0.867237 0.126 Uiso 1 1 calc R U . A 1
F1B F -0.0015(6) 0.5735(4) 0.9285(4) 0.1005(16) Uani 1 1 d . . . . .
O1B O 0.0938(4) 0.6091(3) 0.7695(3) 0.0468(8) Uani 1 1 d . . . . .
O1C O -0.0699(3) 0.3899(3) 0.6295(2) 0.0428(7) Uani 1 1 d . . . . .
O1D O 0.0113(4) 0.6290(3) 0.5594(3) 0.0478(8) Uani 1 1 d . . . . .
N1A N 0.2369(4) 0.4360(4) 0.7800(3) 0.0423(8) Uani 1 1 d . . . . .
C1A C 0.1479(7) 0.3911(5) 0.8340(4) 0.0521(12) Uani 1 1 d . . . . .
H1A H 0.059358 0.397248 0.817942 0.062 Uiso 1 1 calc R U . . .
C1B C 0.0773(7) 0.6850(6) 0.9217(4) 0.0593(14) Uani 1 1 d . . . . .
C1C C -0.1987(5) 0.3460(4) 0.5766(3) 0.0368(9) Uani 1 1 d . . . . .
C1D C -0.0547(5) 0.6940(4) 0.5293(4) 0.0413(10) Uani 1 1 d . . . . .
F2B F 0.1552(5) 0.7425(5) 1.0148(3) 0.0968(15) Uani 1 1 d . . . . .
O2B O 0.3507(3) 0.7172(3) 0.7261(3) 0.0474(8) Uani 1 1 d . . . . .
O2C O -0.2469(3) 0.3811(3) 0.4985(3) 0.0464(7) Uani 1 1 d . . . . .
O2D O -0.1533(4) 0.6583(3) 0.4484(3) 0.0533(9) Uani 1 1 d . . . . .
N2A N 0.4169(4) 0.5252(4) 0.6678(3) 0.0419(8) Uani 1 1 d . . . . .
C2A C 0.1823(8) 0.3355(6) 0.9138(5) 0.0655(16) Uani 1 1 d . . . . .
H2A H 0.116493 0.303505 0.948828 0.079 Uiso 1 1 calc R U . . .
C2B C 0.1655(6) 0.6845(5) 0.8492(4) 0.0468(11) Uani 1 1 d . . . . .
C2C C -0.3042(6) 0.2450(5) 0.6085(5) 0.0527(12) Uani 1 1 d . U . . .
C2D C -0.0161(5) 0.8168(5) 0.5893(4) 0.0472(11) Uani 1 1 d . . . . .
F3B F -0.0129(5) 0.7361(5) 0.8912(4) 0.0910(13) Uani 1 1 d . . . . .
C3A C 0.3125(9) 0.3280(7) 0.9401(5) 0.0752(19) Uani 1 1 d . . . . .
H3A H 0.337523 0.292949 0.994262 0.090 Uiso 1 1 calc R U . . .
C3B C 0.3084(6) 0.7644(5) 0.8796(4) 0.0495(11) Uani 1 1 d D . . . .
C3C C -0.4447(9) 0.1896(10) 0.5534(10) 0.143(6) Uani 1 1 d . U . . .
H3C H -0.477763 0.211667 0.493265 0.172 Uiso 1 1 calc R U . . .
C3D C 0.1074(7) 0.8697(6) 0.6679(5) 0.0672(16) Uani 1 1 d . . . . .
H3D H 0.167967 0.829556 0.685282 0.081 Uiso 1 1 calc R U . . .
H3B H 0.349(8) 0.814(6) 0.940(3) 0.08(2) Uiso 1 1 d D . . . .
C4A C 0.4078(7) 0.3735(6) 0.8851(5) 0.0619(15) Uani 1 1 d . . . . .
C4B C 0.3962(5) 0.7718(4) 0.8162(4) 0.0443(10) Uani 1 1 d . . . . .
C4C C -0.5377(10) 0.0996(14) 0.5883(14) 0.188(7) Uani 1 1 d . U . . .
H4C H -0.634225 0.063090 0.551197 0.226 Uiso 1 1 calc R U . . .
C4D C 0.1412(10) 0.9851(7) 0.7218(6) 0.092(3) Uani 1 1 d . . . . .
H4D H 0.224230 1.021582 0.775696 0.110 Uiso 1 1 calc R U . . .
C5A C 0.5475(9) 0.3700(8) 0.9066(6) 0.081(2) Uani 1 1 d . . . . .
H5A H 0.576378 0.335031 0.959818 0.097 Uiso 1 1 calc R U . . .
C5C C -0.4948(11) 0.0626(11) 0.6735(12) 0.147(5) Uani 1 1 d . U . . .
H5C H -0.559356 0.000287 0.694185 0.176 Uiso 1 1 calc R U . . .
C5D C 0.0528(12) 1.0442(7) 0.6955(8) 0.108(3) Uani 1 1 d . . . . .
H5D H 0.076994 1.121548 0.730600 0.130 Uiso 1 1 calc R U . . .
C6A C 0.6362(8) 0.4145(7) 0.8536(6) 0.077(2) Uani 1 1 d . . . . .
H6A H 0.725729 0.410281 0.870655 0.093 Uiso 1 1 calc R U . . .
C6C C -0.3568(10) 0.1178(8) 0.7277(8) 0.098(3) Uani 1 1 d . U . . .
H6C H -0.325027 0.094534 0.787458 0.117 Uiso 1 1 calc R U . . .
C6D C -0.0700(13) 0.9906(8) 0.6186(9) 0.118(4) Uani 1 1 d . . . . .
H6D H -0.130622 1.030830 0.601995 0.141 Uiso 1 1 calc R U . . .
C7A C 0.5982(6) 0.4697(6) 0.7699(4) 0.0561(13) Uani 1 1 d . . . . .
C7C C -0.2619(7) 0.2078(6) 0.6967(5) 0.0674(16) Uani 1 1 d . U . . .
H7C H -0.166334 0.244991 0.735883 0.081 Uiso 1 1 calc R U . . .
C7D C -0.1065(9) 0.8753(7) 0.5640(7) 0.087(2) Uani 1 1 d . . . . .
H7D H -0.190902 0.838567 0.511147 0.104 Uiso 1 1 calc R U . . .
C8A C 0.6891(6) 0.5181(6) 0.7120(5) 0.0636(16) Uani 1 1 d . . . . .
H8A H 0.779749 0.516093 0.726309 0.076 Uiso 1 1 calc R U . . .
C9A C 0.6431(6) 0.5682(6) 0.6341(5) 0.0644(16) Uani 1 1 d . . . . .
H9A H 0.701706 0.600895 0.594472 0.077 Uiso 1 1 calc R U . . .
C10A C 0.5052(5) 0.5695(5) 0.6149(4) 0.0519(12) Uani 1 1 d . . . . .
H10A H 0.474773 0.603671 0.561530 0.062 Uiso 1 1 calc R U . . .
C11A C 0.4616(5) 0.4751(4) 0.7454(4) 0.0424(10) Uani 1 1 d . . . . .
C12A C 0.3653(5) 0.4273(4) 0.8037(4) 0.0443(10) Uani 1 1 d . . . . .

loop_
_atom_site_aniso_label
_atom_site_aniso_U_11
_atom_site_aniso_U_22
_atom_site_aniso_U_33
_atom_site_aniso_U_23
_atom_site_aniso_U_13
_atom_site_aniso_U_12
Eu1 0.02628(14) 0.03835(15) 0.03065(13) 0.00751(9) 0.00863(9) 0.01276(10)
C6B1 0.074(7) 0.060(10) 0.076(8) 0.016(7) 0.004(6) 0.023(7)
S1B1 0.049(3) 0.083(5) 0.139(5) -0.006(3) 0.025(3) 0.013(2)
C6B2 0.017(10) 0.022(7) 0.095(18) -0.007(9) -0.023(11) 0.005(7)
S1B2 0.053(3) 0.076(4) 0.085(4) -0.024(3) -0.013(3) 0.025(3)
C5B 0.045(3) 0.043(3) 0.069(3) 0.007(2) -0.002(2) 0.017(2)
C7B 0.062(4) 0.066(4) 0.129(6) -0.008(4) -0.024(4) 0.017(3)
C8B 0.050(3) 0.090(6) 0.161(8) 0.015(5) 0.015(4) 0.024(4)
F1B 0.136(4) 0.077(3) 0.103(3) 0.027(2) 0.084(3) 0.027(3)
O1B 0.0419(17) 0.0528(19) 0.0418(17) 0.0009(14) 0.0108(14) 0.0173(15)
O1C 0.0333(15) 0.0495(18) 0.0424(16) 0.0161(14) 0.0147(13) 0.0090(13)
O1D 0.0518(19) 0.056(2) 0.0561(19) 0.0223(16) 0.0247(16) 0.0362(16)
N1A 0.043(2) 0.047(2) 0.0390(19) 0.0083(16) 0.0126(16) 0.0194(17)
C1A 0.061(3) 0.060(3) 0.047(3) 0.019(2) 0.023(2) 0.030(3)
C1B 0.070(4) 0.067(4) 0.048(3) 0.007(3) 0.025(3) 0.031(3)
C1C 0.033(2) 0.042(2) 0.035(2) 0.0145(17) 0.0146(16) 0.0112(17)
C1D 0.037(2) 0.042(2) 0.050(2) 0.009(2) 0.0188(19) 0.0174(18)
F2B 0.104(3) 0.133(4) 0.0459(19) -0.005(2) 0.027(2) 0.041(3)
O2B 0.0376(16) 0.0487(18) 0.0464(18) -0.0004(15) 0.0067(14) 0.0124(14)
O2C 0.0367(16) 0.059(2) 0.0456(17) 0.0187(15) 0.0165(13) 0.0166(15)
O2D 0.0465(18) 0.0499(19) 0.056(2) -0.0040(16) 0.0016(16) 0.0222(15)
N2A 0.0352(18) 0.051(2) 0.0409(19) 0.0070(17) 0.0134(15) 0.0179(16)
C2A 0.091(5) 0.071(4) 0.054(3) 0.030(3) 0.037(3) 0.039(3)
C2B 0.055(3) 0.050(3) 0.043(2) 0.012(2) 0.015(2) 0.027(2)
C2C 0.038(2) 0.053(3) 0.070(3) 0.022(3) 0.021(2) 0.017(2)
C2D 0.046(2) 0.047(3) 0.048(3) 0.003(2) 0.014(2) 0.019(2)
F3B 0.098(3) 0.127(4) 0.088(3) 0.026(3) 0.046(3) 0.076(3)
C3A 0.108(6) 0.088(5) 0.054(3) 0.036(3) 0.026(4) 0.059(4)
C3B 0.052(3) 0.052(3) 0.038(2) 0.002(2) 0.006(2) 0.021(2)
C3C 0.049(4) 0.131(8) 0.195(11) 0.112(8) -0.016(5) -0.010(4)
C3D 0.056(3) 0.062(3) 0.066(4) 0.002(3) 0.001(3) 0.017(3)
C4A 0.075(4) 0.071(4) 0.052(3) 0.023(3) 0.012(3) 0.044(3)
C4B 0.044(2) 0.037(2) 0.047(2) 0.0073(19) 0.003(2) 0.0181(19)
C4C 0.055(5) 0.188(11) 0.278(16) 0.171(12) 0.006(7) -0.001(6)
C4D 0.094(6) 0.072(4) 0.075(5) -0.017(4) 0.007(4) 0.013(4)
C5A 0.082(5) 0.104(6) 0.079(4) 0.042(4) 0.016(4) 0.063(4)
C5C 0.071(5) 0.135(8) 0.243(14) 0.134(10) 0.059(7) 0.022(5)
C5D 0.133(8) 0.061(4) 0.116(7) -0.024(5) 0.029(6) 0.037(5)
C6A 0.064(4) 0.101(5) 0.083(5) 0.023(4) 0.008(3) 0.059(4)
C6C 0.095(6) 0.091(5) 0.106(6) 0.059(5) 0.039(5) 0.021(5)
C6D 0.129(8) 0.077(5) 0.143(9) -0.023(6) 0.005(7) 0.068(6)
C7A 0.046(3) 0.071(3) 0.055(3) 0.002(3) 0.005(2) 0.036(3)
C7C 0.064(4) 0.060(3) 0.067(4) 0.031(3) 0.018(3) 0.011(3)
C7D 0.078(4) 0.072(4) 0.103(6) -0.014(4) -0.005(4) 0.049(4)
C8A 0.038(3) 0.080(4) 0.070(4) -0.006(3) 0.007(2) 0.030(3)
C9A 0.042(3) 0.086(4) 0.064(4) 0.002(3) 0.022(3) 0.023(3)
C10A 0.038(2) 0.066(3) 0.054(3) 0.014(2) 0.018(2) 0.020(2)
C11A 0.038(2) 0.048(2) 0.042(2) 0.0047(19) 0.0078(18) 0.0216(19)
C12A 0.049(3) 0.046(2) 0.040(2) 0.0058(19) 0.0059(19) 0.026(2)

loop_
_atom_type_symbol
_atom_type_description
_atom_type_scat_dispersion_real
_atom_type_scat_dispersion_imag
_atom_type_scat_source
C C 0.0181 0.0091 'International Tables Vol C Tables 4.2.6.8 and 6.1.1.4'
Eu Eu -8.9294 11.1857 'International Tables Vol C Tables 4.2.6.8 and 6.1.1.4'
F F 0.0727 0.0534 'International Tables Vol C Tables 4.2.6.8 and 6.1.1.4'
N N 0.0311 0.0180 'International Tables Vol C Tables 4.2.6.8 and 6.1.1.4'
O O 0.0492 0.0322 'International Tables Vol C Tables 4.2.6.8 and 6.1.1.4'
S S 0.3331 0.5567 'International Tables Vol C Tables 4.2.6.8 and 6.1.1.4'
H H 0.0000 0.0000 'International Tables Vol C Tables 4.2.6.8 and 6.1.1.4'

loop_
_geom_angle_atom_site_label_1
_geom_angle_atom_site_label_2
_geom_angle_atom_site_label_3
_geom_angle
_geom_angle_site_symmetry_1
_geom_angle_site_symmetry_3
_geom_angle_publ_flag
O1D Eu1 O2C 73.61(12) . 2_566 ?
O1D Eu1 O1C 79.53(13) . . ?
O2C Eu1 O1C 133.20(11) 2_566 . ?
O1D Eu1 O2B 93.72(13) . . ?
O2C Eu1 O2B 79.49(13) 2_566 . ?
O1C Eu1 O2B 140.59(12) . . ?
O1D Eu1 O2D 125.98(13) . 2_566 ?
O2C Eu1 O2D 87.87(14) 2_566 2_566 ?
O1C Eu1 O2D 77.78(13) . 2_566 ?
O2B Eu1 O2D 132.83(12) . 2_566 ?
O1D Eu1 O1B 74.93(12) . . ?
O2C Eu1 O1B 133.58(13) 2_566 . ?
O1C Eu1 O1B 71.34(12) . . ?
O2B Eu1 O1B 69.42(12) . . ?
O2D Eu1 O1B 138.50(14) 2_566 . ?
O1D Eu1 N1A 145.18(13) . . ?
O2C Eu1 N1A 139.32(12) 2_566 . ?
O1C Eu1 N1A 79.89(12) . . ?
O2B Eu1 N1A 84.76(13) . . ?
O2D Eu1 N1A 75.90(13) 2_566 . ?
O1B Eu1 N1A 72.01(12) . . ?
O1D Eu1 N2A 146.93(13) . . ?
O2C Eu1 N2A 77.05(12) 2_566 . ?
O1C Eu1 N2A 132.85(13) . . ?
O2B Eu1 N2A 65.94(12) . . ?
O2D Eu1 N2A 66.96(12) 2_566 . ?
O1B Eu1 N2A 117.24(12) . . ?
N1A Eu1 N2A 62.29(13) . . ?
O1D Eu1 O1D 78.10(12) . 2_566 ?
O2C Eu1 O1D 71.77(11) 2_566 2_566 ?
O1C Eu1 O1D 65.58(11) . 2_566 ?
O2B Eu1 O1D 151.26(12) . 2_566 ?
O2D Eu1 O1D 47.88(11) 2_566 2_566 ?
O1B Eu1 O1D 132.34(11) . 2_566 ?
N1A Eu1 O1D 117.56(11) . 2_566 ?
N2A Eu1 O1D 106.83(11) . 2_566 ?
O1D Eu1 C1D 102.59(13) . 2_566 ?
O2C Eu1 C1D 80.20(13) 2_566 2_566 ?
O1C Eu1 C1D 69.08(12) . 2_566 ?
O2B Eu1 C1D 149.10(12) . 2_566 ?
O2D Eu1 C1D 23.39(13) 2_566 2_566 ?
O1B Eu1 C1D 140.07(12) . 2_566 ?
N1A Eu1 C1D 95.84(13) . 2_566 ?
N2A Eu1 C1D 86.93(12) . 2_566 ?
O1D Eu1 C1D 24.53(12) 2_566 2_566 ?
C5B C6B1 C7B 113.7(14) . . ?
C8B S1B1 C5B 95.3(7) . . ?
C5B C6B2 C8B 95(2) . . ?
C7B S1B2 C5B 93.5(6) . . ?
C6B1 C5B C4B 132.1(9) . . ?
C4B C5B C6B2 117.8(12) . . ?
C4B C5B S1B2 123.7(6) . . ?
C6B2 C5B S1B2 118.1(11) . . ?
C6B1 C5B S1B1 107.9(9) . . ?
C4B C5B S1B1 120.0(5) . . ?
C8B C7B C6B1 108.1(10) . . ?
C8B C7B S1B2 119.8(7) . . ?
C7B C8B S1B1 114.9(7) . . ?
C7B C8B C6B2 113.6(18) . . ?
C2B O1B Eu1 133.2(3) . . ?
C1C O1C Eu1 139.7(3) . . ?
C1D O1D Eu1 172.5(3) . . ?
C1D O1D Eu1 84.8(3) . 2_566 ?
Eu1 O1D Eu1 101.90(12) . 2_566 ?
C1A N1A C12A 118.5(4) . . ?
C1A N1A Eu1 120.1(3) . . ?
C12A N1A Eu1 121.3(3) . . ?
N1A C1A C2A 122.6(6) . . ?
F3B C1B F1B 106.4(6) . . ?
F3B C1B F2B 106.8(5) . . ?
F1B C1B F2B 106.0(6) . . ?
F3B C1B C2B 111.3(5) . . ?
F1B C1B C2B 111.4(5) . . ?
F2B C1B C2B 114.4(5) . . ?
O1C C1C O2C 124.9(4) . . ?
O1C C1C C2C 117.8(4) . . ?
O2C C1C C2C 117.4(4) . . ?
O2D C1D O1D 120.9(4) . . ?
O2D C1D C2D 118.4(4) . . ?
O1D C1D C2D 120.8(5) . . ?
O2D C1D Eu1 50.4(2) . 2_566 ?
O1D C1D Eu1 70.6(3) . 2_566 ?
C2D C1D Eu1 167.8(4) . 2_566 ?
C4B O2B Eu1 136.4(4) . . ?
C1C O2C Eu1 136.8(3) . 2_566 ?
C1D O2D Eu1 106.2(3) . 2_566 ?
C10A N2A C11A 117.8(4) . . ?
C10A N2A Eu1 122.5(3) . . ?
C11A N2A Eu1 119.7(3) . . ?
C3A C2A C1A 119.7(6) . . ?
O1B C2B C3B 129.8(5) . . ?
O1B C2B C1B 112.7(5) . . ?
C3B C2B C1B 117.5(5) . . ?
C3C C2C C7C 117.9(7) . . ?
C3C C2C C1C 121.4(6) . . ?
C7C C2C C1C 120.7(5) . . ?
C3D C2D C7D 120.7(6) . . ?
C3D C2D C1D 120.5(5) . . ?
C7D C2D C1D 118.8(5) . . ?
C2A C3A C4A 119.3(6) . . ?
C2B C3B C4B 121.1(5) . . ?
C2C C3C C4C 118.7(9) . . ?
C2D C3D C4D 119.0(7) . . ?
C3A C4A C12A 118.3(6) . . ?
C3A C4A C5A 123.6(6) . . ?
C12A C4A C5A 118.1(6) . . ?
O2B C4B C3B 124.2(5) . . ?
O2B C4B C5B 116.6(5) . . ?
C3B C4B C5B 119.2(5) . . ?
C5C C4C C3C 123.0(10) . . ?
C5D C4D C3D 120.4(8) . . ?
C6A C5A C4A 122.4(6) . . ?
C6C C5C C4C 118.0(8) . . ?
C6D C5D C4D 120.2(7) . . ?
C5A C6A C7A 121.7(6) . . ?
C5C C6C C7C 121.0(9) . . ?
C5D C6D C7D 120.5(8) . . ?
C8A C7A C11A 118.4(5) . . ?
C8A C7A C6A 123.5(5) . . ?
C11A C7A C6A 118.1(6) . . ?
C6C C7C C2C 121.5(7) . . ?
C2D C7D C6D 119.2(7) . . ?
C9A C8A C7A 119.1(5) . . ?
C8A C9A C10A 118.7(6) . . ?
N2A C10A C9A 123.9(6) . . ?
N2A C11A C7A 122.0(5) . . ?
N2A C11A C12A 117.9(4) . . ?
C7A C11A C12A 120.1(5) . . ?
N1A C12A C4A 121.7(5) . . ?
N1A C12A C11A 118.8(4) . . ?
C4A C12A C11A 119.5(5) . . ?

loop_
_geom_bond_atom_site_label_1
_geom_bond_atom_site_label_2
_geom_bond_distance
_geom_bond_site_symmetry_2
_geom_bond_publ_flag
Eu1 O1D 2.341(3) . ?
Eu1 O2C 2.353(3) 2_566 ?
Eu1 O1C 2.378(3) . ?
Eu1 O2B 2.403(3) . ?
Eu1 O2D 2.423(3) 2_566 ?
Eu1 O1B 2.453(3) . ?
Eu1 N1A 2.605(4) . ?
Eu1 N2A 2.657(4) . ?
Eu1 O1D 2.860(4) 2_566 ?
Eu1 C1D 3.019(5) 2_566 ?
C6B1 C5B 1.398(16) . ?
C6B1 C7B 1.413(17) . ?
S1B1 C8B 1.595(13) . ?
S1B1 C5B 1.645(12) . ?
C6B2 C5B 1.61(5) . ?
C6B2 C8B 1.65(3) . ?
S1B2 C7B 1.573(12) . ?
S1B2 C5B 1.657(8) . ?
C5B C4B 1.483(7) . ?
C7B C8B 1.350(12) . ?
F1B C1B 1.322(8) . ?
O1B C2B 1.249(6) . ?
O1C C1C 1.254(6) . ?
O1D C1D 1.259(6) . ?
N1A C1A 1.333(7) . ?
N1A C12A 1.349(6) . ?
C1A C2A 1.393(8) . ?
C1B F3B 1.316(8) . ?
C1B F2B 1.327(7) . ?
C1B C2B 1.529(8) . ?
C1C O2C 1.264(6) . ?
C1C C2C 1.500(7) . ?
C1D O2D 1.248(6) . ?
C1D C2D 1.500(7) . ?
O2B C4B 1.260(6) . ?
N2A C10A 1.314(7) . ?
N2A C11A 1.357(7) . ?
C2A C3A 1.361(11) . ?
C2B C3B 1.382(8) . ?
C2C C3C 1.359(10) . ?
C2C C7C 1.379(9) . ?
C2D C3D 1.370(8) . ?
C2D C7D 1.373(9) . ?
C3A C4A 1.389(11) . ?
C3B C4B 1.409(8) . ?
C3C C4C 1.383(14) . ?
C3D C4D 1.401(10) . ?
C4A C12A 1.419(7) . ?
C4A C5A 1.435(10) . ?
C4C C5C 1.344(18) . ?
C4D C5D 1.365(14) . ?
C5A C6A 1.318(12) . ?
C5C C6C 1.335(15) . ?
C5D C6D 1.353(15) . ?
C6A C7A 1.442(10) . ?
C6C C7C 1.362(10) . ?
C6D C7D 1.399(10) . ?
C7A C8A 1.397(10) . ?
C7A C11A 1.413(7) . ?
C8A C9A 1.364(10) . ?
C9A C10A 1.408(8) . ?
C11A C12A 1.438(8) . ?

loop_
_geom_torsion_atom_site_label_1
_geom_torsion_atom_site_label_2
_geom_torsion_atom_site_label_3
_geom_torsion_atom_site_label_4
_geom_torsion
_geom_torsion_site_symmetry_1
_geom_torsion_site_symmetry_2
_geom_torsion_site_symmetry_3
_geom_torsion_site_symmetry_4
_geom_torsion_publ_flag
C7B C6B1 C5B C4B 175.9(10) . . . . ?
C7B C6B1 C5B S1B1 -2(2) . . . . ?
C8B C6B2 C5B C4B -178.9(9) . . . . ?
C8B C6B2 C5B S1B2 -6(2) . . . . ?
C7B S1B2 C5B C4B 175.6(6) . . . . ?
C7B S1B2 C5B C6B2 3.0(19) . . . . ?
C8B S1B1 C5B C6B1 3.1(14) . . . . ?
C8B S1B1 C5B C4B -175.2(6) . . . . ?
C5B C6B1 C7B C8B 0(2) . . . . ?
C5B S1B2 C7B C8B 2.3(13) . . . . ?
C6B1 C7B C8B S1B1 2.7(17) . . . . ?
S1B2 C7B C8B C6B2 -6.6(19) . . . . ?
C5B S1B1 C8B C7B -3.6(11) . . . . ?
C5B C6B2 C8B C7B 7(2) . . . . ?
C12A N1A C1A C2A -0.2(8) . . . . ?
Eu1 N1A C1A C2A 177.9(5) . . . . ?
Eu1 O1C C1C O2C -6.7(8) . . . . ?
Eu1 O1C C1C C2C 173.9(4) . . . . ?
Eu1 O1D C1D O2D 4.5(5) 2_566 . . . ?
Eu1 O1D C1D C2D -175.0(4) 2_566 . . . ?
O1C C1C O2C Eu1 29.4(8) . . . 2_566 ?
C2C C1C O2C Eu1 -151.3(4) . . . 2_566 ?
O1D C1D O2D Eu1 -5.5(6) . . . 2_566 ?
C2D C1D O2D Eu1 174.0(4) . . . 2_566 ?
N1A C1A C2A C3A 1.5(10) . . . . ?
Eu1 O1B C2B C3B 10.0(9) . . . . ?
Eu1 O1B C2B C1B -169.8(4) . . . . ?
F3B C1B C2B O1B -73.4(6) . . . . ?
F1B C1B C2B O1B 45.2(7) . . . . ?
F2B C1B C2B O1B 165.4(5) . . . . ?
F3B C1B C2B C3B 106.7(6) . . . . ?
F1B C1B C2B C3B -134.7(6) . . . . ?
F2B C1B C2B C3B -14.4(8) . . . . ?
O1C C1C C2C C3C -177.6(9) . . . . ?
O2C C1C C2C C3C 3.0(11) . . . . ?
O1C C1C C2C C7C 4.1(8) . . . . ?
O2C C1C C2C C7C -175.3(6) . . . . ?
O2D C1D C2D C3D -167.7(6) . . . . ?
O1D C1D C2D C3D 11.9(8) . . . . ?
Eu1 C1D C2D C3D -145.4(14) 2_566 . . . ?
O2D C1D C2D C7D 12.3(9) . . . . ?
O1D C1D C2D C7D -168.2(6) . . . . ?
Eu1 C1D C2D C7D 34.6(19) 2_566 . . . ?
C1A C2A C3A C4A -1.7(11) . . . . ?
O1B C2B C3B C4B 1.8(9) . . . . ?
C1B C2B C3B C4B -178.4(5) . . . . ?
C7C C2C C3C C4C 0(2) . . . . ?
C1C C2C C3C C4C -178.0(13) . . . . ?
C7D C2D C3D C4D -0.6(11) . . . . ?
C1D C2D C3D C4D 179.3(7) . . . . ?
C2A C3A C4A C12A 0.7(10) . . . . ?
C2A C3A C4A C5A -179.9(7) . . . . ?
Eu1 O2B C4B C3B -29.6(8) . . . . ?
Eu1 O2B C4B C5B 148.7(4) . . . . ?
C2B C3B C4B O2B 7.0(8) . . . . ?
C2B C3B C4B C5B -171.3(5) . . . . ?
C6B1 C5B C4B O2B 175.1(16) . . . . ?
C6B2 C5B C4B O2B -14.9(17) . . . . ?
S1B2 C5B C4B O2B 172.4(8) . . . . ?
S1B1 C5B C4B O2B -7.2(8) . . . . ?
C6B1 C5B C4B C3B -6.6(18) . . . . ?
C6B2 C5B C4B C3B 163.5(16) . . . . ?
S1B2 C5B C4B C3B -9.2(10) . . . . ?
S1B1 C5B C4B C3B 171.2(6) . . . . ?
C2C C3C C4C C5C -1(3) . . . . ?
C2D C3D C4D C5D -0.6(14) . . . . ?
C3A C4A C5A C6A -179.5(8) . . . . ?
C12A C4A C5A C6A -0.1(12) . . . . ?
C3C C4C C5C C6C 2(3) . . . . ?
C3D C4D C5D C6D 1.5(18) . . . . ?
C4A C5A C6A C7A -0.2(13) . . . . ?
C4C C5C C6C C7C -1(2) . . . . ?
C4D C5D C6D C7D -1(2) . . . . ?
C5A C6A C7A C8A 179.9(7) . . . . ?
C5A C6A C7A C11A 0.0(11) . . . . ?
C5C C6C C7C C2C -0.1(17) . . . . ?
C3C C2C C7C C6C 0.5(14) . . . . ?
C1C C2C C7C C6C 178.8(8) . . . . ?
C3D C2D C7D C6D 0.9(14) . . . . ?
C1D C2D C7D C6D -179.0(9) . . . . ?
C5D C6D C7D C2D 0.0(19) . . . . ?
C11A C7A C8A C9A -0.2(9) . . . . ?
C6A C7A C8A C9A 179.9(6) . . . . ?
C7A C8A C9A C10A 0.0(9) . . . . ?
C11A N2A C10A C9A -0.2(8) . . . . ?
Eu1 N2A C10A C9A 179.6(4) . . . . ?
C8A C9A C10A N2A 0.1(10) . . . . ?
C10A N2A C11A C7A 0.0(7) . . . . ?
Eu1 N2A C11A C7A -179.8(4) . . . . ?
C10A N2A C11A C12A 179.6(4) . . . . ?
Eu1 N2A C11A C12A -0.1(5) . . . . ?
C8A C7A C11A N2A 0.2(8) . . . . ?
C6A C7A C11A N2A -179.9(5) . . . . ?
C8A C7A C11A C12A -179.5(5) . . . . ?
C6A C7A C11A C12A 0.5(8) . . . . ?
C1A N1A C12A C4A -0.8(7) . . . . ?
Eu1 N1A C12A C4A -178.9(4) . . . . ?
C1A N1A C12A C11A 179.7(5) . . . . ?
Eu1 N1A C12A C11A 1.7(6) . . . . ?
C3A C4A C12A N1A 0.6(9) . . . . ?
C5A C4A C12A N1A -178.8(6) . . . . ?
C3A C4A C12A C11A -180.0(6) . . . . ?
C5A C4A C12A C11A 0.6(9) . . . . ?
N2A C11A C12A N1A -1.0(7) . . . . ?
C7A C11A C12A N1A 178.6(4) . . . . ?
N2A C11A C12A C4A 179.6(5) . . . . ?
C7A C11A C12A C4A -0.8(7) . . . . ?
